data_7041346
loop_
_publ_author_name
'Justyniak, Iwona'
'Prochowicz, Daniel'
'Tulewicz, Adam'
'Bury, Wojciech'
'Go\'s, Piotr'
'Lewi\'nski, Janusz'

_publ_section_title
;
 Structure investigations of group 13 organometallic carboxylates.
;
_journal_issue 3
_journal_name_full 'Dalton transactions (Cambridge, England : 2003)'
_journal_page_first 669
_journal_page_last 677
_journal_paper_doi 10.1039/c6dt03958h
_journal_volume 46
_journal_year 2017
_chemical_formula_sum 'C18 H22 Al2 O4'
_chemical_formula_weight 356.31
_space_group_crystal_system triclinic
_space_group_IT_number 2
_space_group_name_Hall '-P 1'
_space_group_name_H-M_alt 'P -1'
_symmetry_space_group_name_Hall '-P 1'
_symmetry_space_group_name_H-M 'P -1'
_atom_sites_solution_hydrogens geom
_audit_creation_method SHELXL-2014/6
_audit_update_record
;
2016-04-28 deposited with the CCDC.
2016-12-06 downloaded from the CCDC.
;
_cell_angle_alpha 117.254(9)
_cell_angle_beta 109.439(6)
_cell_angle_gamma 94.798(6)
_cell_formula_units_Z 1
_cell_length_a 7.4170(3)
_cell_length_b 8.6964(8)
_cell_length_c 9.1984(8)
_cell_measurement_reflns_used 2192
_cell_measurement_temperature 100(2)
_cell_measurement_theta_max 28.9957
_cell_measurement_theta_min 3.0292
_cell_volume 477.25(9)
_computing_cell_refinement
;
CrysAlisPro, Agilent Technologies,
Version 1.171.35.19 (release 27-10-2011 CrysAlis171 .NET)
(compiled Oct 27 2011,15:02:11)
;
_computing_data_collection
;
CrysAlisPro, Agilent Technologies,
Version 1.171.35.19 (release 27-10-2011 CrysAlis171 .NET)
(compiled Oct 27 2011,15:02:11)
;
_computing_data_reduction
;
CrysAlisPro, Agilent Technologies,
Version 1.171.35.19 (release 27-10-2011 CrysAlis171 .NET)
(compiled Oct 27 2011,15:02:11)
;
_computing_structure_refinement 'SHELXL-2014/6 (Sheldrick, 2014)'
_diffrn_ambient_temperature 100(2)
_diffrn_detector_area_resol_mean 16.2974
_diffrn_measured_fraction_theta_full 0.995
_diffrn_measured_fraction_theta_max 0.996
_diffrn_measurement_details
;
#__ type_ start__ end____ width___ exp.time_
  1 omega  -85.00  -59.00   1.0000    4.0000
omega____ theta____ kappa____ phi______ frames
    -      -17.5002  147.0000   58.0000 26

#__ type_ start__ end____ width___ exp.time_
  2 omega  -74.00  -42.00   1.0000    4.0000
omega____ theta____ kappa____ phi______ frames
    -      -17.5002  124.0000    5.0000 32

#__ type_ start__ end____ width___ exp.time_
  3 omega   -6.00   83.00   1.0000    4.0000
omega____ theta____ kappa____ phi______ frames
    -       20.0783   19.0000 -150.0000 89

#__ type_ start__ end____ width___ exp.time_
  4 omega   12.00   77.00   1.0000    4.0000
omega____ theta____ kappa____ phi______ frames
    -       20.0783 -124.0000  -73.0000 65

#__ type_ start__ end____ width___ exp.time_
  5 omega  -19.00   32.00   1.0000    4.0000
omega____ theta____ kappa____ phi______ frames
    -       20.0783  -57.0000  -60.0000 51

#__ type_ start__ end____ width___ exp.time_
  6 omega  -18.00   89.00   1.0000    4.0000
omega____ theta____ kappa____ phi______ frames
    -       20.0783   19.0000  120.0000 107

;
_diffrn_measurement_device_type 'SuperNova, Dual, Cu at zero, Eos'
_diffrn_measurement_method '\w scans'
_diffrn_radiation_type MoK\a
_diffrn_radiation_wavelength 0.71073
_diffrn_reflns_av_R_equivalents 0.0162
_diffrn_reflns_av_unetI/netI 0.0292
_diffrn_reflns_Laue_measured_fraction_full 0.995
_diffrn_reflns_Laue_measured_fraction_max 0.996
_diffrn_reflns_limit_h_max 9
_diffrn_reflns_limit_h_min -7
_diffrn_reflns_limit_k_max 7
_diffrn_reflns_limit_k_min -10
_diffrn_reflns_limit_l_max 11
_diffrn_reflns_limit_l_min -11
_diffrn_reflns_number 3254
_diffrn_reflns_point_group_measured_fraction_full 0.995
_diffrn_reflns_point_group_measured_fraction_max 0.996
_diffrn_reflns_theta_full 25.242
_diffrn_reflns_theta_max 26.372
_diffrn_reflns_theta_min 3.035
_exptl_absorpt_coefficient_mu 0.169
_exptl_absorpt_correction_T_max 0.977
_exptl_absorpt_correction_T_min 0.952
_exptl_absorpt_correction_type multi-scan
_exptl_absorpt_process_details
;
CrysAlisPro, Agilent Technologies,
Version 1.171.36.20 (release 27-06-2012 CrysAlis171 .NET)
(compiled Jul 11 2012,15:38:31)
Empirical absorption correction using spherical harmonics,
 implemented in SCALE3 ABSPACK scaling algorithm.
;
_exptl_crystal_colour Colorless
_exptl_crystal_density_diffrn 1.240
_exptl_crystal_description block
_exptl_crystal_F_000 188
_exptl_crystal_size_max 0.38
_exptl_crystal_size_mid 0.24
_exptl_crystal_size_min 0.14
_refine_diff_density_max 0.644
_refine_diff_density_min -0.182
_refine_diff_density_rms 0.059
_refine_ls_extinction_method none
_refine_ls_goodness_of_fit_ref 1.051
_refine_ls_hydrogen_treatment constr
_refine_ls_matrix_type full
_refine_ls_number_parameters 111
_refine_ls_number_reflns 1948
_refine_ls_number_restraints 0
_refine_ls_restrained_S_all 1.051
_refine_ls_R_factor_all 0.0425
_refine_ls_R_factor_gt 0.0386
_refine_ls_shift/su_max 0.000
_refine_ls_shift/su_mean 0.000
_refine_ls_structure_factor_coef Fsqd
_refine_ls_weighting_details 'w=1/[\s^2^(Fo^2^)+(0.0623P)^2^+0.1577P] where P=(Fo^2^+2Fc^2^)/3'
_refine_ls_weighting_scheme calc
_refine_ls_wR_factor_gt 0.1060
_refine_ls_wR_factor_ref 0.1097
_reflns_Friedel_coverage 0.000
_reflns_number_gt 1769
_reflns_number_total 1948
_reflns_threshold_expression 'I > 2\s(I)'
_cod_data_source_file c6dt03958h2.cif
_cod_data_source_block comp2
_cod_depositor_comments 'Adding full bibliography for 7041345--7041349.cif.'
_cod_original_cell_volume 477.25(7)
_cod_database_code 7041346
_shelx_space_group_comment
;
The symmetry employed for this shelxl refinement is uniquely defined
by the following loop, which should always be used as a source of
symmetry information in preference to the above space-group names.
They are only intended as comments.
;
_shelxl_version_number 2014/6

loop_
_space_group_symop_operation_xyz
'x, y, z'
'-x, -y, -z'

loop_
_atom_site_label
_atom_site_type_symbol
_atom_site_fract_x
_atom_site_fract_y
_atom_site_fract_z
_atom_site_U_iso_or_equiv
_atom_site_adp_type
_atom_site_occupancy
_atom_site_site_symmetry_order
_atom_site_calc_flag
_atom_site_refinement_flags_posn
_atom_site_refinement_flags_adp
C1 C 0.8321(2) 0.7968(2) 0.7052(2) 0.0261(4) Uani 1 1 d . .
H1A H 0.9196 0.8395 0.6636 0.039 Uiso 1 1 calc R U
H1B H 0.8038 0.6656 0.6488 0.039 Uiso 1 1 calc R U
H1C H 0.8980 0.8536 0.8364 0.039 Uiso 1 1 calc R U
C2 C 0.3705(2) 0.8016(2) 0.7005(2) 0.0275(4) Uani 1 1 d . .
H2A H 0.4204 0.8598 0.8316 0.041 Uiso 1 1 calc R U
H2B H 0.3244 0.6707 0.6452 0.041 Uiso 1 1 calc R U
H2C H 0.2595 0.8451 0.6555 0.041 Uiso 1 1 calc R U
C3 C 0.6232(2) 1.2431(2) 0.7428(2) 0.0171(3) Uani 1 1 d . .
C4 C 0.7100(2) 1.4147(2) 0.91831(19) 0.0167(3) Uani 1 1 d . .
C5 C 0.8186(2) 1.4154(2) 1.0753(2) 0.0203(3) Uani 1 1 d . .
H5 H 0.8373 1.3064 1.0696 0.024 Uiso 1 1 calc R U
C6 C 0.8988(2) 1.5763(2) 1.2395(2) 0.0267(4) Uani 1 1 d . .
H6 H 0.9720 1.5777 1.3469 0.032 Uiso 1 1 calc R U
C7 C 0.8724(2) 1.7353(2) 1.2471(2) 0.0285(4) Uani 1 1 d . .
H7 H 0.9283 1.8454 1.3598 0.034 Uiso 1 1 calc R U
C8 C 0.7648(3) 1.7345(2) 1.0909(2) 0.0276(4) Uani 1 1 d . .
H8 H 0.7475 1.8440 1.0969 0.033 Uiso 1 1 calc R U
C9 C 0.6829(2) 1.5741(2) 0.9266(2) 0.0208(3) Uani 1 1 d . .
H9 H 0.6082 1.5730 0.8196 0.025 Uiso 1 1 calc R U
O1 O 0.65363(18) 1.10133(15) 0.73846(16) 0.0281(3) Uani 1 1 d . .
O2 O 0.47796(18) 0.75360(16) 0.39628(15) 0.0270(3) Uani 1 1 d . .
Al1 Al 0.58378(6) 0.85956(6) 0.63900(6) 0.01617(17) Uani 1 1 d . .

loop_
_atom_site_aniso_label
_atom_site_aniso_U_11
_atom_site_aniso_U_22
_atom_site_aniso_U_33
_atom_site_aniso_U_23
_atom_site_aniso_U_13
_atom_site_aniso_U_12
C1 0.0233(8) 0.0280(9) 0.0279(9) 0.0150(7) 0.0102(7) 0.0102(7)
C2 0.0224(8) 0.0295(9) 0.0260(9) 0.0116(7) 0.0097(7) 0.0054(7)
C3 0.0155(7) 0.0169(8) 0.0176(7) 0.0077(6) 0.0076(6) 0.0035(6)
C4 0.0145(7) 0.0174(8) 0.0160(7) 0.0068(6) 0.0073(6) 0.0024(6)
C5 0.0198(7) 0.0206(8) 0.0203(8) 0.0112(7) 0.0075(6) 0.0050(6)
C6 0.0234(8) 0.0321(10) 0.0168(8) 0.0101(7) 0.0048(7) 0.0033(7)
C7 0.0277(9) 0.0210(9) 0.0184(8) -0.0012(7) 0.0078(7) -0.0013(7)
C8 0.0333(9) 0.0167(8) 0.0301(9) 0.0087(7) 0.0153(8) 0.0070(7)
C9 0.0235(8) 0.0193(8) 0.0192(8) 0.0096(7) 0.0090(6) 0.0055(6)
O1 0.0330(7) 0.0142(6) 0.0241(6) 0.0055(5) 0.0047(5) 0.0038(5)
O2 0.0344(7) 0.0235(6) 0.0149(6) 0.0065(5) 0.0061(5) 0.0091(5)
Al1 0.0177(3) 0.0142(3) 0.0137(3) 0.0063(2) 0.00450(19) 0.00464(18)

loop_
_atom_type_symbol
_atom_type_description
_atom_type_scat_dispersion_real
_atom_type_scat_dispersion_imag
_atom_type_scat_source
C C 0.0033 0.0016 'International Tables Vol C Tables 4.2.6.8 and 6.1.1.4'
H H 0.0000 0.0000 'International Tables Vol C Tables 4.2.6.8 and 6.1.1.4'
O O 0.0106 0.0060 'International Tables Vol C Tables 4.2.6.8 and 6.1.1.4'
Al Al 0.0645 0.0514 'International Tables Vol C Tables 4.2.6.8 and 6.1.1.4'

loop_
_geom_angle_atom_site_label_1
_geom_angle_atom_site_label_2
_geom_angle_atom_site_label_3
_geom_angle
_geom_angle_site_symmetry_1
_geom_angle_site_symmetry_3
O1 C3 O2 123.09(14) . 2_676
O1 C3 C4 118.77(14) . .
O2 C3 C4 118.14(14) 2_676 .
C9 C4 C5 120.28(14) . .
C9 C4 C3 120.02(14) . .
C5 C4 C3 119.70(14) . .
C6 C5 C4 119.52(15) . .
C7 C6 C5 120.04(16) . .
C6 C7 C8 120.42(15) . .
C9 C8 C7 119.88(16) . .
C8 C9 C4 119.86(15) . .
C3 O1 Al1 151.93(11) . .
C3 O2 Al1 148.90(11) 2_676 .
O1 Al1 O2 108.70(6) . .
O1 Al1 C1 105.84(7) . .
O2 Al1 C1 105.96(7) . .
O1 Al1 C2 106.69(7) . .
O2 Al1 C2 106.73(7) . .
C1 Al1 C2 122.40(8) . .

loop_
_geom_bond_atom_site_label_1
_geom_bond_atom_site_label_2
_geom_bond_distance
_geom_bond_site_symmetry_2
C1 Al1 1.9460(17) .
C2 Al1 1.9490(17) .
C3 O1 1.2568(19) .
C3 O2 1.2644(19) 2_676
C3 C4 1.480(2) .
C4 C9 1.388(2) .
C4 C5 1.397(2) .
C5 C6 1.385(2) .
C6 C7 1.385(3) .
C7 C8 1.388(3) .
C8 C9 1.385(2) .
O1 Al1 1.8073(13) .
O2 C3 1.2644(19) 2_676
O2 Al1 1.8106(12) .
